data_7217998
loop_
_publ_author_name
'Vella-Zarb, Liana'
'Braga, Dario'
'Guy Orpen, A.'
'Baisch, Ulrich'

_publ_section_title
;
 The influence of hydrogen bonding on the planar arrangement of melamine
 in crystal structures of its solvates, cocrystals and salts
;
_journal_issue 35
_journal_name_full CrystEngComm
_journal_page_first 8147
_journal_paper_doi 10.1039/C4CE00748D
_journal_volume 16
_journal_year 2014
_chemical_formula_moiety 'C10 H14 N2 O8, 2(C3 H7 N6), 2(H2 O)'
_chemical_formula_sum 'C16 H32 N14 O10'
_chemical_formula_weight 580.55
_chemical_name_systematic 'bis-1,2,3-Triamino-2,4,6-triazinium ethylenetriaminetetraacetate diaqua'
_space_group_crystal_system triclinic
_space_group_IT_number 2
_space_group_name_Hall '-P 1'
_space_group_name_H-M_alt 'P -1'
_symmetry_space_group_name_Hall '-P 1'
_symmetry_space_group_name_H-M 'P -1'
_atom_sites_solution_hydrogens mixed
_atom_sites_solution_primary direct
_audit_creation_date 2014-04-07
_audit_creation_method
;
Olex2 1.2
(compiled 2014.03.20 svn.r2914 for OlexSys, GUI svn.r4816)
;
_cell_angle_alpha 80.755(3)
_cell_angle_beta 78.037(4)
_cell_angle_gamma 83.455(3)
_cell_formula_units_Z 1
_cell_length_a 7.0884(3)
_cell_length_b 7.7150(2)
_cell_length_c 11.6340(5)
_cell_measurement_temperature 296.15
_cell_volume 612.18(4)
_computing_molecular_graphics 'Olex2 (Dolomanov et al., 2009)'
_computing_publication_material 'Olex2 (Dolomanov et al., 2009)'
_computing_structure_refinement 'ShelXL (Sheldrick, 2008)'
_computing_structure_solution 'ShelXS (Sheldrick, 2008)'
_diffrn_ambient_temperature 296.15
_diffrn_measured_fraction_theta_full 0.999
_diffrn_measured_fraction_theta_max 0.877
_diffrn_measurement_device_type 'XCalibur S 95mm CCD camera (sapphire) on \k-goniostat'
_diffrn_radiation_type MoK\a
_diffrn_radiation_wavelength 0.71073
_diffrn_reflns_av_R_equivalents 0.0241
_diffrn_reflns_av_unetI/netI 0.0378
_diffrn_reflns_Laue_measured_fraction_full 0.999
_diffrn_reflns_Laue_measured_fraction_max 0.877
_diffrn_reflns_limit_h_max 9
_diffrn_reflns_limit_h_min -9
_diffrn_reflns_limit_k_max 10
_diffrn_reflns_limit_k_min -10
_diffrn_reflns_limit_l_max 15
_diffrn_reflns_limit_l_min -15
_diffrn_reflns_number 13003
_diffrn_reflns_point_group_measured_fraction_full 0.999
_diffrn_reflns_point_group_measured_fraction_max 0.877
_diffrn_reflns_theta_full 25.000
_diffrn_reflns_theta_max 29.326
_diffrn_reflns_theta_min 2.684
_exptl_absorpt_coefficient_mu 0.131
_exptl_absorpt_correction_T_max 0.9900
_exptl_absorpt_correction_T_min 0.9298
_exptl_absorpt_correction_type multi-scan
_exptl_absorpt_process_details
;
CrysAlis RED, Oxford Diffraction Ltd.,
Version 1.171.32.13 (release 29-11-2007 CrysAlis171 .NET)
(compiled Nov 29 2007,17:23:28)
Empirical absorption correction using spherical harmonics,
 implemented in SCALE3 ABSPACK scaling algorithm.
;
_exptl_crystal_colour 'clear light colourless'
_exptl_crystal_colour_lustre clear
_exptl_crystal_colour_modifier light
_exptl_crystal_colour_primary colourless
_exptl_crystal_density_diffrn 1.575
_exptl_crystal_description block
_exptl_crystal_F_000 306
_exptl_crystal_size_max 0.48
_exptl_crystal_size_mid 0.16
_exptl_crystal_size_min 0.1
_refine_diff_density_max 0.173
_refine_diff_density_min -0.230
_refine_diff_density_rms 0.038
_refine_ls_extinction_method none
_refine_ls_goodness_of_fit_ref 0.897
_refine_ls_hydrogen_treatment mixed
_refine_ls_matrix_type full
_refine_ls_number_parameters 221
_refine_ls_number_reflns 2953
_refine_ls_number_restraints 0
_refine_ls_restrained_S_all 0.897
_refine_ls_R_factor_all 0.0655
_refine_ls_R_factor_gt 0.0339
_refine_ls_shift/su_max 0.000
_refine_ls_shift/su_mean 0.000
_refine_ls_structure_factor_coef Fsqd
_refine_ls_weighting_details
;
 w=1/[\s^2^(Fo^2^)+(0.0541P)^2^]
 where P=(Fo^2^+2Fc^2^)/3
;
_refine_ls_weighting_scheme calc
_refine_ls_wR_factor_gt 0.0832
_refine_ls_wR_factor_ref 0.0892
_reflns_Friedel_coverage 0.000
_reflns_number_gt 1834
_reflns_number_total 2953
_reflns_threshold_expression 'I > 2\s(I)'
_cod_duplicate_entry 7216829
_cod_data_source_file c4ce00748d2.cif
_cod_data_source_block 3_741062_MelEDTA
_cod_database_code 7217998
_shelxl_version_number 2013-2
_shelx_space_group_comment
;
The symmetry employed for this shelxl refinement is uniquely defined
by the following loop, which should always be used as a source of
symmetry information in preference to the above space-group names.
They are only intended as comments.
;
_olex2_refinement_description
;
1. Fixed Uiso
 At 1.2 times of:
  All C(H,H) groups
2.a Secondary CH2 refined with riding coordinates:
 C12(H12A,H12B), C22(H22A,H22B), C31(H31A,H31B)
;

loop_
_space_group_symop_operation_xyz
'x, y, z'
'-x, -y, -z'

loop_
_atom_site_label
_atom_site_type_symbol
_atom_site_fract_x
_atom_site_fract_y
_atom_site_fract_z
_atom_site_U_iso_or_equiv
_atom_site_adp_type
_atom_site_occupancy
_atom_site_site_symmetry_order
_atom_site_calc_flag
_atom_site_refinement_flags_posn
O11 O 1.07521(13) 0.17711(11) 0.00989(8) 0.0323(2) Uani 1 1 d .
O12 O 1.11531(14) 0.38869(12) -0.14660(9) 0.0390(3) Uani 1 1 d .
O21 O 0.59629(16) 0.22371(14) 0.30584(8) 0.0468(3) Uani 1 1 d .
O22 O 0.72759(16) -0.01238(13) 0.22287(9) 0.0461(3) Uani 1 1 d .
N11 N 0.70620(15) 0.14057(14) -0.00239(9) 0.0264(3) Uani 1 1 d .
C11 C 1.02287(19) 0.27371(16) -0.07646(11) 0.0273(3) Uani 1 1 d .
C12 C 0.83026(19) 0.24355(17) -0.10504(11) 0.0308(3) Uani 1 1 d .
H12A H 0.7617 0.3566 -0.1261 0.037 Uiso 1 1 calc R
H12B H 0.8540 0.1804 -0.1730 0.037 Uiso 1 1 calc R
C21 C 0.6546(2) 0.14092(19) 0.21953(12) 0.0333(3) Uani 1 1 d .
C22 C 0.6338(2) 0.24519(17) 0.09867(11) 0.0320(3) Uani 1 1 d .
H22A H 0.4985 0.2844 0.1001 0.038 Uiso 1 1 calc R
H22B H 0.7050 0.3491 0.0851 0.038 Uiso 1 1 calc R
C31 C 0.54926(19) 0.06985(17) -0.04598(11) 0.0306(3) Uani 1 1 d .
H31A H 0.6045 0.0199 -0.1182 0.037 Uiso 1 1 calc R
H31B H 0.4543 0.1656 -0.0645 0.037 Uiso 1 1 calc R
H11 H 0.779(2) 0.051(2) 0.0229(13) 0.041(4) Uiso 1 1 d .
N1 N 0.78814(16) -0.04351(15) 0.67091(10) 0.0345(3) Uani 1 1 d .
N2 N 0.76774(18) -0.06732(19) 0.47581(11) 0.0423(3) Uani 1 1 d .
N3 N 0.90086(17) -0.31177(16) 0.58734(9) 0.0373(3) Uani 1 1 d .
N4 N 0.9125(2) -0.28756(19) 0.77711(11) 0.0404(3) Uani 1 1 d .
N5 N 0.6547(2) 0.18797(19) 0.55382(15) 0.0497(4) Uani 1 1 d .
N6 N 0.8746(2) -0.3213(3) 0.39521(13) 0.0573(4) Uani 1 1 d .
C1 C 0.86687(19) -0.21171(18) 0.67585(11) 0.0317(3) Uani 1 1 d .
C2 C 0.7363(2) 0.02596(19) 0.56946(12) 0.0367(3) Uani 1 1 d .
C3 C 0.8481(2) -0.2346(2) 0.48749(12) 0.0391(4) Uani 1 1 d .
H4A H 0.972(2) -0.388(2) 0.7809(14) 0.049(5) Uiso 1 1 d .
H4B H 0.906(2) -0.2238(19) 0.8365(14) 0.041(4) Uiso 1 1 d .
H5A H 0.615(3) 0.255(3) 0.6130(18) 0.079(7) Uiso 1 1 d .
H5B H 0.630(2) 0.230(2) 0.4875(17) 0.053(5) Uiso 1 1 d .
H6A H 0.926(3) -0.425(3) 0.3979(17) 0.066(7) Uiso 1 1 d .
H6B H 0.838(3) -0.268(3) 0.330(2) 0.081(7) Uiso 1 1 d .
H2 H 0.738(2) -0.021(2) 0.4099(17) 0.058(5) Uiso 1 1 d .
O91 O 0.49382(19) 0.58720(18) 0.26406(12) 0.0559(3) Uani 1 1 d .
H91A H 0.620(4) 0.615(4) 0.224(2) 0.129(10) Uiso 1 1 d .
H91B H 0.501(3) 0.478(3) 0.296(2) 0.091(8) Uiso 1 1 d .

loop_
_atom_site_aniso_label
_atom_site_aniso_U_11
_atom_site_aniso_U_22
_atom_site_aniso_U_33
_atom_site_aniso_U_23
_atom_site_aniso_U_13
_atom_site_aniso_U_12
O11 0.0332(5) 0.0358(5) 0.0296(5) -0.0065(4) -0.0116(4) 0.0029(4)
O12 0.0322(6) 0.0375(5) 0.0446(6) 0.0019(4) -0.0048(5) -0.0074(4)
O21 0.0580(7) 0.0558(6) 0.0272(5) -0.0074(5) -0.0050(5) -0.0117(5)
O22 0.0512(7) 0.0429(6) 0.0403(6) 0.0060(5) -0.0126(5) 0.0029(5)
N11 0.0246(6) 0.0285(6) 0.0250(5) 0.0000(5) -0.0065(5) -0.0001(5)
C11 0.0285(7) 0.0288(6) 0.0248(6) -0.0079(5) -0.0046(5) 0.0020(5)
C12 0.0299(7) 0.0377(7) 0.0241(6) 0.0011(6) -0.0056(6) -0.0071(5)
C21 0.0299(7) 0.0405(8) 0.0291(7) -0.0001(6) -0.0060(6) -0.0083(6)
C22 0.0326(8) 0.0330(7) 0.0286(7) -0.0037(6) -0.0044(6) 0.0007(6)
C31 0.0276(7) 0.0362(7) 0.0292(7) -0.0010(6) -0.0099(6) -0.0041(5)
N1 0.0330(7) 0.0415(7) 0.0296(6) -0.0044(5) -0.0084(5) -0.0022(5)
N2 0.0374(8) 0.0635(9) 0.0244(6) 0.0041(6) -0.0087(5) -0.0066(6)
N3 0.0371(7) 0.0508(7) 0.0258(6) -0.0106(5) -0.0065(5) -0.0027(5)
N4 0.0548(9) 0.0414(7) 0.0287(6) -0.0111(6) -0.0188(6) 0.0094(6)
N5 0.0466(9) 0.0534(9) 0.0445(9) 0.0088(8) -0.0135(7) 0.0012(7)
N6 0.0635(11) 0.0855(13) 0.0271(7) -0.0183(8) -0.0124(7) -0.0027(9)
C1 0.0256(7) 0.0446(8) 0.0257(7) -0.0061(6) -0.0047(5) -0.0056(6)
C2 0.0262(7) 0.0499(9) 0.0319(7) 0.0027(7) -0.0038(6) -0.0098(6)
C3 0.0304(8) 0.0622(10) 0.0251(7) -0.0074(7) -0.0027(6) -0.0092(7)
O91 0.0467(8) 0.0506(7) 0.0677(8) -0.0032(6) -0.0111(6) -0.0004(6)

loop_
_atom_type_symbol
_atom_type_description
_atom_type_scat_dispersion_real
_atom_type_scat_dispersion_imag
_atom_type_scat_source
C C 0.0033 0.0016 'International Tables Vol C Tables 4.2.6.8 and 6.1.1.4'
H H 0.0000 0.0000 'International Tables Vol C Tables 4.2.6.8 and 6.1.1.4'
N N 0.0061 0.0033 'International Tables Vol C Tables 4.2.6.8 and 6.1.1.4'
O O 0.0106 0.0060 'International Tables Vol C Tables 4.2.6.8 and 6.1.1.4'

loop_
_geom_angle_atom_site_label_1
_geom_angle_atom_site_label_2
_geom_angle_atom_site_label_3
_geom_angle
_geom_angle_site_symmetry_1
_geom_angle_site_symmetry_3
C12 N11 C22 111.97(10) . .
C12 N11 C31 109.16(10) . .
C12 N11 H11 106.8(9) . .
C22 N11 H11 107.4(10) . .
C31 N11 C22 114.13(10) . .
C31 N11 H11 107.0(10) . .
O11 C11 O12 127.21(13) . .
O11 C11 C12 117.27(11) . .
O12 C11 C12 115.44(11) . .
N11 C12 C11 112.03(10) . .
N11 C12 H12A 109.2 . .
N11 C12 H12B 109.2 . .
C11 C12 H12A 109.2 . .
C11 C12 H12B 109.2 . .
H12A C12 H12B 107.9 . .
O21 C21 C22 115.08(12) . .
O22 C21 O21 126.61(13) . .
O22 C21 C22 118.30(12) . .
N11 C22 C21 113.20(11) . .
N11 C22 H22A 108.9 . .
N11 C22 H22B 108.9 . .
C21 C22 H22A 108.9 . .
C21 C22 H22B 108.9 . .
H22A C22 H22B 107.8 . .
N11 C31 C31 111.27(13) . 2_655
N11 C31 H31A 109.4 . .
N11 C31 H31B 109.4 . .
C31 C31 H31A 109.4 2_655 .
C31 C31 H31B 109.4 2_655 .
H31A C31 H31B 108.0 . .
C2 N1 C1 115.55(12) . .
C2 N2 H2 121.0(12) . .
C3 N2 C2 119.80(13) . .
C3 N2 H2 119.2(12) . .
C3 N3 C1 115.27(12) . .
C1 N4 H4A 119.3(12) . .
C1 N4 H4B 120.2(10) . .
H4A N4 H4B 118.9(16) . .
C2 N5 H5A 123.7(13) . .
C2 N5 H5B 119.1(12) . .
H5A N5 H5B 117.0(18) . .
C3 N6 H6A 121.5(14) . .
C3 N6 H6B 118.7(14) . .
H6A N6 H6B 120(2) . .
N1 C1 N3 126.45(12) . .
N4 C1 N1 117.21(13) . .
N4 C1 N3 116.33(13) . .
N1 C2 N2 121.10(14) . .
N5 C2 N1 121.59(15) . .
N5 C2 N2 117.30(15) . .
N3 C3 N2 121.79(13) . .
N3 C3 N6 120.13(16) . .
N6 C3 N2 118.07(16) . .
H91A O91 H91B 108(2) . .

loop_
_geom_bond_atom_site_label_1
_geom_bond_atom_site_label_2
_geom_bond_distance
_geom_bond_site_symmetry_2
O11 C11 1.2462(15) .
O12 C11 1.2492(15) .
O21 C21 1.2495(17) .
O22 C21 1.2337(17) .
N11 C12 1.4999(15) .
N11 C22 1.5025(16) .
N11 C31 1.5012(17) .
N11 H11 0.866(16) .
C11 C12 1.5213(18) .
C12 H12A 0.9700 .
C12 H12B 0.9700 .
C21 C22 1.5302(18) .
C22 H22A 0.9700 .
C22 H22B 0.9700 .
C31 C31 1.512(2) 2_655
C31 H31A 0.9700 .
C31 H31B 0.9700 .
N1 C1 1.3502(17) .
N1 C2 1.3216(18) .
N2 C2 1.3673(19) .
N2 C3 1.348(2) .
N2 H2 0.849(19) .
N3 C1 1.3508(17) .
N3 C3 1.3234(18) .
N4 C1 1.3146(18) .
N4 H4A 0.835(17) .
N4 H4B 0.902(16) .
N5 C2 1.318(2) .
N5 H5A 0.91(2) .
N5 H5B 0.833(19) .
N6 C3 1.324(2) .
N6 H6A 0.84(2) .
N6 H6B 0.87(2) .
O91 H91A 0.95(3) .
O91 H91B 0.87(3) .

loop_
_geom_hbond_atom_site_label_D
_geom_hbond_atom_site_label_H
_geom_hbond_atom_site_label_A
_geom_hbond_distance_DH
_geom_hbond_distance_HA
_geom_hbond_distance_DA
_geom_hbond_angle_DHA
_geom_hbond_site_symmetry_A
N11 H11 O11 0.866(16) 1.985(15) 2.7500(14) 146.7(14) 2_755
N4 H4A O12 0.835(17) 2.053(18) 2.8445(17) 158.1(16) 1_546
N4 H4B O11 0.902(16) 1.912(17) 2.7675(16) 157.7(14) 2_756

loop_
_geom_torsion_atom_site_label_1
_geom_torsion_atom_site_label_2
_geom_torsion_atom_site_label_3
_geom_torsion_atom_site_label_4
_geom_torsion
_geom_torsion_site_symmetry_4
O11 C11 C12 N11 17.94(15) .
O12 C11 C12 N11 -165.23(10) .
O21 C21 C22 N11 179.86(12) .
O22 C21 C22 N11 0.69(18) .
C12 N11 C22 C21 -134.20(12) .
C12 N11 C31 C31 166.18(13) 2_655
C22 N11 C12 C11 69.27(13) .
C22 N11 C31 C31 -67.69(16) 2_655
C31 N11 C12 C11 -163.37(10) .
C31 N11 C22 C21 101.16(13) .
C1 N1 C2 N2 -2.00(19) .
C1 N1 C2 N5 178.79(13) .
C1 N3 C3 N2 0.5(2) .
C1 N3 C3 N6 -179.85(13) .
C2 N1 C1 N3 1.64(19) .
C2 N1 C1 N4 -177.18(13) .
C2 N2 C3 N3 -1.0(2) .
C2 N2 C3 N6 179.38(13) .
C3 N2 C2 N1 1.8(2) .
C3 N2 C2 N5 -178.96(13) .
C3 N3 C1 N1 -0.9(2) .
C3 N3 C1 N4 177.92(13) .
